data_2225822
loop_
_publ_author_name
'Seredyuk, Maksym'
'Znovjyak, Kateryna O.'
'Moroz, Yurii S.'
'Pavlenko, Vadim A.'
'Fritsky, Igor O.'

_publ_section_title
;
 <i>catena</i>-Poly[[[aquacopper(II)]bis[\m-bis(3,5-dimethyl-1<i>H</i>-pyrazol-4-yl)
 selenide]] bis(tetrafluoridoborate) bis(triphenylphosphine oxide)
 monohydrate]
;
_journal_coeditor_code DS2023
_journal_issue 5
_journal_name_full 'Acta Crystallographica Section E'
_journal_page_first m527
_journal_paper_doi 10.1107/S1600536810012997
_journal_volume 66
_journal_year 2010
_chemical_formula_iupac '[Cu (C10 H14 N4 Se)2 (H2 O)] (B F4)2 , 2C18 H15 O P , H2 O'
_chemical_formula_moiety 'C20 H30 Cu N8 O Se2 2+ , 2B F4 - , 2C18 H15 O P , H2 O'
_chemical_formula_sum 'C56 H64 B2 Cu F8 N8 O5 P2 Se2'
_chemical_formula_weight 1386.17
_chemical_name_systematic
;
<i>catena</i>-Poly[[[aquacopper(II)]bis[\m-bis(3,5-dimethyl-1<i>H</i>-
pyrazol-4-yl) selenide] bis(tetrafluoridoborate) bis(triphenylphosphine oxide)
monohydrate]
;
_space_group_IT_number 15
_symmetry_cell_setting monoclinic
_symmetry_space_group_name_Hall '-C 2yc'
_symmetry_space_group_name_H-M 'C 1 2/c 1'
_atom_sites_solution_hydrogens geom
_atom_sites_solution_primary direct
_atom_sites_solution_secondary difmap
_audit_creation_method SHELXL97
_cell_angle_alpha 90.00
_cell_angle_beta 97.74(2)
_cell_angle_gamma 90.00
_cell_formula_units_Z 4
_cell_length_a 21.4560(4)
_cell_length_b 15.3590(4)
_cell_length_c 18.4910(6)
_cell_measurement_reflns_used 34362
_cell_measurement_temperature 100(2)
_cell_measurement_theta_max 28.50
_cell_measurement_theta_min 3.12
_cell_volume 6038.1(4)
_computing_cell_refinement 'KM-4-CCD (Kuma, 1999)'
_computing_data_collection 'KM-4-CCD (Kuma, 1999)'
_computing_data_reduction 'KM-4-CCD (Kuma, 1999)'
_computing_molecular_graphics 'ORTEP-3 for Windows (Farrugia, 1997)'
_computing_publication_material 'WinGX (Farrugia, 1999)'
_computing_structure_refinement 'SHELXL97 (Sheldrick, 2008)'
_computing_structure_solution 'SHELXS97 (Sheldrick, 2008)'
_diffrn_ambient_temperature 100(2)
_diffrn_measured_fraction_theta_full 0.998
_diffrn_measured_fraction_theta_max 0.995
_diffrn_measurement_device_type 'Kuma KM4 CCD area-detector'
_diffrn_measurement_method \w
_diffrn_radiation_monochromator graphite
_diffrn_radiation_source 'fine-focus sealed tube'
_diffrn_radiation_type MoK\a
_diffrn_radiation_wavelength 0.71073
_diffrn_reflns_av_R_equivalents 0.0446
_diffrn_reflns_av_sigmaI/netI 0.0336
_diffrn_reflns_limit_h_max 27
_diffrn_reflns_limit_h_min -27
_diffrn_reflns_limit_k_max 18
_diffrn_reflns_limit_k_min -19
_diffrn_reflns_limit_l_max 22
_diffrn_reflns_limit_l_min -24
_diffrn_reflns_number 34362
_diffrn_reflns_theta_full 25.00
_diffrn_reflns_theta_max 27.50
_diffrn_reflns_theta_min 3.12
_exptl_absorpt_coefficient_mu 1.699
_exptl_absorpt_correction_type none
_exptl_crystal_colour green
_exptl_crystal_density_diffrn 1.525
_exptl_crystal_density_method 'not measured'
_exptl_crystal_description needle
_exptl_crystal_F_000 2820
_exptl_crystal_size_max 0.09
_exptl_crystal_size_mid 0.07
_exptl_crystal_size_min 0.04
_refine_diff_density_max 0.631
_refine_diff_density_min -0.378
_refine_ls_extinction_method none
_refine_ls_goodness_of_fit_ref 1.156
_refine_ls_hydrogen_treatment constr
_refine_ls_matrix_type full
_refine_ls_number_parameters 384
_refine_ls_number_reflns 6876
_refine_ls_number_restraints 0
_refine_ls_restrained_S_all 1.156
_refine_ls_R_factor_all 0.0526
_refine_ls_R_factor_gt 0.0426
_refine_ls_shift/su_max 0.002
_refine_ls_shift/su_mean 0.000
_refine_ls_structure_factor_coef Fsqd
_refine_ls_weighting_details 'calc w = 1/[\s^2^(Fo^2^)+(0.0323P)^2^+9.8106P] where P=(Fo^2^+2Fc^2^)/3'
_refine_ls_weighting_scheme calc
_refine_ls_wR_factor_gt 0.0790
_refine_ls_wR_factor_ref 0.0823
_reflns_number_gt 6210
_reflns_number_total 6876
_reflns_threshold_expression I>2\s(I)
_cod_data_source_file ds2023.cif
_cod_data_source_block I
_cod_original_cell_volume 6038.0(3)
_cod_original_sg_symbol_H-M 'C 2/c'
_cod_database_code 2225822
_cod_database_fobs_code 2225822

loop_
_symmetry_equiv_pos_as_xyz
'x, y, z'
'-x, y, -z+1/2'
'x+1/2, y+1/2, z'
'-x+1/2, y+1/2, -z+1/2'
'-x, -y, -z'
'x, -y, z-1/2'
'-x+1/2, -y+1/2, -z'
'x+1/2, -y+1/2, z-1/2'

loop_
_atom_site_type_symbol
_atom_site_label
_atom_site_fract_x
_atom_site_fract_y
_atom_site_fract_z
_atom_site_U_iso_or_equiv
_atom_site_adp_type
_atom_site_calc_flag
_atom_site_refinement_flags
_atom_site_occupancy
_atom_site_disorder_assembly
_atom_site_disorder_group
C C1 0.76965(12) 0.52259(18) 0.58609(14) 0.0230(6) Uani d . 1 . .
H H1A 0.7463 0.4882 0.6180 0.035 Uiso calc R 1 . .
H H1B 0.7520 0.5126 0.5351 0.035 Uiso calc R 1 . .
H H1C 0.7664 0.5845 0.5977 0.035 Uiso calc R 1 . .
C C2 0.83728(11) 0.49578(16) 0.59738(12) 0.0161(5) Uani d . 1 . .
C C3 0.87223(11) 0.44383(15) 0.55608(12) 0.0150(5) Uani d . 1 . .
C C4 0.93294(11) 0.43713(15) 0.59578(12) 0.0140(5) Uani d . 1 . .
C C5 0.98757(11) 0.38947(16) 0.57328(13) 0.0163(5) Uani d . 1 . .
H H5A 1.0132 0.4296 0.5485 0.025 Uiso calc R 1 . .
H H5B 0.9724 0.3421 0.5400 0.025 Uiso calc R 1 . .
H H5C 1.0131 0.3653 0.6165 0.025 Uiso calc R 1 . .
C C6 0.97077(12) 0.35740(16) 0.37061(14) 0.0199(5) Uani d . 1 . .
H H6A 0.9845 0.3431 0.3236 0.030 Uiso calc R 1 . .
H H6B 0.9494 0.3070 0.3885 0.030 Uiso calc R 1 . .
H H6C 1.0075 0.3725 0.4059 0.030 Uiso calc R 1 . .
C C7 0.92668(11) 0.43281(15) 0.36128(12) 0.0142(5) Uani d . 1 . .
C C8 0.87522(11) 0.45220(15) 0.39826(12) 0.0134(5) Uani d . 1 . .
C C9 0.84777(11) 0.52685(16) 0.36613(12) 0.0156(5) Uani d . 1 . .
C C10 0.78973(12) 0.57463(17) 0.37889(14) 0.0207(5) Uani d . 1 . .
H H10A 0.7855 0.6274 0.3489 0.031 Uiso calc R 1 . .
H H10B 0.7926 0.5906 0.4305 0.031 Uiso calc R 1 . .
H H10C 0.7530 0.5372 0.3656 0.031 Uiso calc R 1 . .
C C11 0.93216(12) 0.04009(16) 0.84170(13) 0.0172(5) Uani d . 1 . .
C C12 0.97655(13) -0.02714(16) 0.84964(13) 0.0204(5) Uani d . 1 . .
H H12 1.0177 -0.0166 0.8740 0.024 Uiso calc R 1 . .
C C13 0.96033(14) -0.10957(17) 0.82184(15) 0.0264(6) Uani d . 1 . .
H H13 0.9906 -0.1551 0.8269 0.032 Uiso calc R 1 . .
C C14 0.90039(15) -0.12532(19) 0.78687(15) 0.0326(7) Uani d . 1 . .
H H14 0.8894 -0.1818 0.7683 0.039 Uiso calc R 1 . .
C C15 0.85628(15) -0.0592(2) 0.77881(15) 0.0328(7) Uani d . 1 . .
H H15 0.8151 -0.0704 0.7547 0.039 Uiso calc R 1 . .
C C16 0.87171(13) 0.02374(18) 0.80581(14) 0.0252(6) Uani d . 1 . .
H H16 0.8413 0.0690 0.7999 0.030 Uiso calc R 1 . .
C C17 0.89479(12) 0.09403(16) 0.99831(13) 0.0192(5) Uani d . 1 . .
H H17 0.9065 0.0365 0.9869 0.023 Uiso calc R 1 . .
C C18 0.86575(12) 0.10921(18) 1.06015(14) 0.0234(6) Uani d . 1 . .
H H18 0.8580 0.0620 1.0909 0.028 Uiso calc R 1 . .
C C19 0.84825(13) 0.19234(19) 1.07704(15) 0.0263(6) Uani d . 1 . .
H H19 0.8285 0.2024 1.1193 0.032 Uiso calc R 1 . .
C C20 0.90673(11) 0.16311(15) 0.95319(13) 0.0151(5) Uani d . 1 . .
C C21 1.07652(13) 0.14666(17) 0.86366(15) 0.0234(6) Uani d . 1 . .
H H21 1.0631 0.1465 0.8126 0.028 Uiso calc R 1 . .
C C22 1.11652(13) 0.14863(17) 1.01317(15) 0.0236(6) Uani d . 1 . .
H H22 1.1304 0.1496 1.0642 0.028 Uiso calc R 1 . .
C C23 1.05261(12) 0.14969(16) 0.98780(13) 0.0183(5) Uani d . 1 . .
H H23 1.0228 0.1510 1.0215 0.022 Uiso calc R 1 . .
C C24 1.03194(12) 0.14881(15) 0.91255(13) 0.0160(5) Uani d . 1 . .
C C25 1.16016(13) 0.14610(17) 0.96428(16) 0.0262(6) Uani d . 1 . .
H H25 1.2038 0.1453 0.9819 0.031 Uiso calc R 1 . .
C C26 0.88851(13) 0.24716(17) 0.97001(15) 0.0244(6) Uani d . 1 . .
H H26 0.8959 0.2945 0.9392 0.029 Uiso calc R 1 . .
C C27 0.85963(14) 0.26146(19) 1.03183(16) 0.0311(7) Uani d . 1 . .
H H27 0.8476 0.3188 1.0434 0.037 Uiso calc R 1 . .
C C28 1.14020(13) 0.14472(19) 0.88991(16) 0.0283(6) Uani d . 1 . .
H H28 1.1703 0.1424 0.8567 0.034 Uiso calc R 1 . .
N N1 0.87644(9) 0.51791(13) 0.65756(10) 0.0159(4) Uani d . 1 . .
H H1N 0.8655 0.5510 0.6926 0.019 Uiso calc R 1 . .
N N2 0.93546(9) 0.48303(13) 0.65830(10) 0.0132(4) Uani d . 1 . .
N N3 0.93111(9) 0.49421(12) 0.30991(10) 0.0130(4) Uani d . 1 . .
N N4 0.88268(9) 0.55081(13) 0.31437(10) 0.0140(4) Uani d . 1 . .
H H4N 0.8752 0.5973 0.2867 0.017 Uiso calc R 1 . .
O O1 1.0000 0.33717(15) 0.7500 0.0184(5) Uani d S 1 . .
H H1O 0.9810 0.3047 0.7736 0.028 Uiso d R 1 . .
O O2 0.93330(8) 0.21702(11) 0.81896(9) 0.0200(4) Uani d . 1 . .
O O1W 0.84524(9) 0.31134(11) 0.72590(10) 0.0238(4) Uani d . 1 . .
H H1W 0.8041 0.2973 0.7207 0.036 Uiso d R 1 . .
H H2W 0.8687 0.2652 0.7505 0.036 Uiso d R 1 . .
Cu Cu1 1.0000 0.48181(3) 0.7500 0.01134(9) Uani d S 1 . .
Se Se1 0.841882(11) 0.382203(16) 0.468941(12) 0.01567(7) Uani d . 1 . .
P P1 0.94959(3) 0.14841(4) 0.87644(3) 0.01450(13) Uani d . 1 . .
B B1 0.71450(15) 0.1759(2) 0.75026(17) 0.0261(7) Uani d . 1 . .
F F4 0.65217(8) 0.17089(10) 0.76495(9) 0.0292(4) Uani d . 1 . .
F F3 0.75223(9) 0.21024(12) 0.81081(10) 0.0423(5) Uani d . 1 . .
F F1 0.73540(9) 0.09284(12) 0.73760(10) 0.0459(5) Uani d . 1 . .
F F2 0.71809(9) 0.22853(14) 0.68996(10) 0.0503(5) Uani d . 1 . .

loop_
_atom_site_aniso_label
_atom_site_aniso_U_11
_atom_site_aniso_U_22
_atom_site_aniso_U_33
_atom_site_aniso_U_12
_atom_site_aniso_U_13
_atom_site_aniso_U_23
C1 0.0159(13) 0.0333(15) 0.0200(13) 0.0052(11) 0.0030(10) -0.0026(11)
C2 0.0145(12) 0.0212(12) 0.0127(11) 0.0000(10) 0.0028(9) 0.0022(9)
C3 0.0155(12) 0.0189(12) 0.0111(11) -0.0018(9) 0.0037(9) 0.0021(9)
C4 0.0172(12) 0.0148(11) 0.0107(11) -0.0012(9) 0.0045(9) 0.0027(9)
C5 0.0153(12) 0.0201(12) 0.0134(11) 0.0030(10) 0.0014(9) -0.0025(9)
C6 0.0209(13) 0.0201(13) 0.0197(12) 0.0031(10) 0.0064(10) 0.0033(10)
C7 0.0136(12) 0.0179(12) 0.0111(11) -0.0026(9) 0.0016(9) -0.0020(9)
C8 0.0115(11) 0.0179(12) 0.0107(10) -0.0023(9) 0.0015(9) -0.0026(9)
C9 0.0154(12) 0.0197(12) 0.0116(11) -0.0007(10) 0.0019(9) -0.0018(9)
C10 0.0175(13) 0.0262(14) 0.0191(12) 0.0042(10) 0.0045(10) -0.0011(10)
C11 0.0211(13) 0.0197(12) 0.0118(11) -0.0025(10) 0.0053(9) 0.0012(9)
C12 0.0236(14) 0.0201(13) 0.0184(12) -0.0010(10) 0.0062(10) 0.0004(10)
C13 0.0363(16) 0.0205(13) 0.0245(13) -0.0015(12) 0.0119(12) -0.0022(11)
C14 0.048(2) 0.0277(15) 0.0234(14) -0.0133(14) 0.0115(13) -0.0091(12)
C15 0.0329(17) 0.0432(18) 0.0210(14) -0.0154(14) -0.0015(12) -0.0022(12)
C16 0.0229(14) 0.0309(15) 0.0213(13) -0.0015(11) 0.0017(11) 0.0016(11)
C17 0.0187(13) 0.0180(12) 0.0218(13) 0.0002(10) 0.0063(10) 0.0014(10)
C18 0.0212(14) 0.0280(14) 0.0223(13) -0.0012(11) 0.0078(11) 0.0063(11)
C19 0.0238(14) 0.0356(16) 0.0217(13) -0.0007(12) 0.0114(11) -0.0048(11)
C20 0.0120(11) 0.0172(12) 0.0164(11) 0.0012(9) 0.0030(9) 0.0016(9)
C21 0.0234(14) 0.0269(14) 0.0213(13) 0.0021(11) 0.0084(11) 0.0038(11)
C22 0.0214(14) 0.0227(13) 0.0252(14) 0.0010(11) -0.0020(11) 0.0023(11)
C23 0.0180(13) 0.0175(12) 0.0201(12) 0.0005(10) 0.0056(10) 0.0008(9)
C24 0.0166(12) 0.0127(11) 0.0194(12) 0.0010(9) 0.0045(10) 0.0016(9)
C25 0.0141(13) 0.0231(13) 0.0408(16) 0.0011(10) 0.0019(11) 0.0076(12)
C26 0.0254(14) 0.0187(13) 0.0318(15) 0.0015(11) 0.0140(12) 0.0033(11)
C27 0.0348(17) 0.0221(14) 0.0398(17) 0.0035(12) 0.0177(14) -0.0056(12)
C28 0.0199(14) 0.0318(15) 0.0359(16) 0.0044(11) 0.0137(12) 0.0100(12)
N1 0.0150(10) 0.0210(10) 0.0121(9) 0.0046(8) 0.0032(8) -0.0002(8)
N2 0.0113(10) 0.0175(10) 0.0113(9) 0.0021(8) 0.0029(7) 0.0013(7)
N3 0.0120(10) 0.0157(10) 0.0114(9) 0.0017(8) 0.0018(7) 0.0006(7)
N4 0.0138(10) 0.0151(10) 0.0135(9) 0.0026(8) 0.0028(8) 0.0017(7)
O1 0.0212(13) 0.0162(12) 0.0203(12) 0.000 0.0111(10) 0.000
O2 0.0196(9) 0.0212(9) 0.0195(9) 0.0008(7) 0.0038(7) 0.0072(7)
O1W 0.0204(10) 0.0215(9) 0.0283(10) -0.0019(8) -0.0006(8) -0.0022(8)
Cu1 0.0110(2) 0.0155(2) 0.00792(18) 0.000 0.00246(14) 0.000
Se1 0.01537(13) 0.02050(13) 0.01152(11) -0.00501(10) 0.00324(8) -0.00052(9)
P1 0.0146(3) 0.0151(3) 0.0144(3) 0.0005(2) 0.0040(2) 0.0027(2)
B1 0.0247(17) 0.0276(16) 0.0271(16) -0.0012(13) 0.0066(13) -0.0015(13)
F4 0.0275(9) 0.0238(8) 0.0369(9) -0.0034(7) 0.0066(7) 0.0056(7)
F3 0.0413(11) 0.0443(11) 0.0420(10) -0.0186(9) 0.0080(8) -0.0179(8)
F1 0.0429(11) 0.0384(10) 0.0501(12) 0.0178(9) -0.0167(9) -0.0192(9)
F2 0.0476(12) 0.0625(13) 0.0447(11) 0.0072(10) 0.0209(9) 0.0234(10)

loop_
_atom_type_symbol
_atom_type_description
_atom_type_scat_dispersion_real
_atom_type_scat_dispersion_imag
_atom_type_scat_source
C C 0.0033 0.0016 'International Tables Vol C Tables 4.2.6.8 and 6.1.1.4'
H H 0.0000 0.0000 'International Tables Vol C Tables 4.2.6.8 and 6.1.1.4'
N N 0.0061 0.0033 'International Tables Vol C Tables 4.2.6.8 and 6.1.1.4'
O O 0.0106 0.0060 'International Tables Vol C Tables 4.2.6.8 and 6.1.1.4'
Cu Cu 0.3201 1.2651 'International Tables Vol C Tables 4.2.6.8 and 6.1.1.4'
Se Se -0.0929 2.2259 'International Tables Vol C Tables 4.2.6.8 and 6.1.1.4'
P P 0.1023 0.0942 'International Tables Vol C Tables 4.2.6.8 and 6.1.1.4'
Cl Cl 0.1484 0.1585 'International Tables Vol C Tables 4.2.6.8 and 6.1.1.4'
B B 0.0013 0.0007 'International Tables Vol C Tables 4.2.6.8 and 6.1.1.4'
F F 0.0171 0.0103 'International Tables Vol C Tables 4.2.6.8 and 6.1.1.4'

loop_
_geom_angle_atom_site_label_1
_geom_angle_atom_site_label_2
_geom_angle_atom_site_label_3
_geom_angle_site_symmetry_1
_geom_angle_site_symmetry_3
_geom_angle
_geom_angle_publ_flag
C2 C1 H1A . . 109.5 ?
C2 C1 H1B . . 109.5 ?
H1A C1 H1B . . 109.5 ?
C2 C1 H1C . . 109.5 ?
H1A C1 H1C . . 109.5 ?
H1B C1 H1C . . 109.5 ?
N1 C2 C3 . . 106.0(2) ?
N1 C2 C1 . . 122.2(2) ?
C3 C2 C1 . . 131.7(2) ?
C2 C3 C4 . . 106.5(2) ?
C2 C3 Se1 . . 126.91(18) ?
C4 C3 Se1 . . 126.17(17) ?
N2 C4 C3 . . 109.6(2) ?
N2 C4 C5 . . 123.7(2) ?
C3 C4 C5 . . 126.7(2) ?
C4 C5 H5A . . 109.5 ?
C4 C5 H5B . . 109.5 ?
H5A C5 H5B . . 109.5 ?
C4 C5 H5C . . 109.5 ?
H5A C5 H5C . . 109.5 ?
H5B C5 H5C . . 109.5 ?
C7 C6 H6A . . 109.5 ?
C7 C6 H6B . . 109.5 ?
H6A C6 H6B . . 109.5 ?
C7 C6 H6C . . 109.5 ?
H6A C6 H6C . . 109.5 ?
H6B C6 H6C . . 109.5 ?
N3 C7 C8 . . 109.2(2) ?
N3 C7 C6 . . 121.3(2) ?
C8 C7 C6 . . 129.5(2) ?
C9 C8 C7 . . 106.4(2) ?
C9 C8 Se1 . . 125.73(18) ?
C7 C8 Se1 . . 127.30(18) ?
N4 C9 C8 . . 106.6(2) ?
N4 C9 C10 . . 122.4(2) ?
C8 C9 C10 . . 130.9(2) ?
C9 C10 H10A . . 109.5 ?
C9 C10 H10B . . 109.5 ?
H10A C10 H10B . . 109.5 ?
C9 C10 H10C . . 109.5 ?
H10A C10 H10C . . 109.5 ?
H10B C10 H10C . . 109.5 ?
C16 C11 C12 . . 119.5(2) ?
C16 C11 P1 . . 118.0(2) ?
C12 C11 P1 . . 122.53(19) ?
C13 C12 C11 . . 120.0(3) ?
C13 C12 H12 . . 120.0 ?
C11 C12 H12 . . 120.0 ?
C14 C13 C12 . . 120.2(3) ?
C14 C13 H13 . . 119.9 ?
C12 C13 H13 . . 119.9 ?
C13 C14 C15 . . 120.2(3) ?
C13 C14 H14 . . 119.9 ?
C15 C14 H14 . . 119.9 ?
C14 C15 C16 . . 120.5(3) ?
C14 C15 H15 . . 119.7 ?
C16 C15 H15 . . 119.7 ?
C15 C16 C11 . . 119.7(3) ?
C15 C16 H16 . . 120.2 ?
C11 C16 H16 . . 120.2 ?
C18 C17 C20 . . 120.1(2) ?
C18 C17 H17 . . 119.9 ?
C20 C17 H17 . . 119.9 ?
C19 C18 C17 . . 120.4(2) ?
C19 C18 H18 . . 119.8 ?
C17 C18 H18 . . 119.8 ?
C18 C19 C27 . . 119.7(2) ?
C18 C19 H19 . . 120.2 ?
C27 C19 H19 . . 120.2 ?
C17 C20 C26 . . 119.4(2) ?
C17 C20 P1 . . 121.94(18) ?
C26 C20 P1 . . 118.57(18) ?
C28 C21 C24 . . 120.0(2) ?
C28 C21 H21 . . 120.0 ?
C24 C21 H21 . . 120.0 ?
C25 C22 C23 . . 120.2(2) ?
C25 C22 H22 . . 119.9 ?
C23 C22 H22 . . 119.9 ?
C22 C23 C24 . . 120.1(2) ?
C22 C23 H23 . . 120.0 ?
C24 C23 H23 . . 120.0 ?
C21 C24 C23 . . 119.2(2) ?
C21 C24 P1 . . 118.74(19) ?
C23 C24 P1 . . 122.04(19) ?
C28 C25 C22 . . 120.2(3) ?
C28 C25 H25 . . 119.9 ?
C22 C25 H25 . . 119.9 ?
C27 C26 C20 . . 119.9(2) ?
C27 C26 H26 . . 120.0 ?
C20 C26 H26 . . 120.0 ?
C26 C27 C19 . . 120.5(3) ?
C26 C27 H27 . . 119.8 ?
C19 C27 H27 . . 119.8 ?
C25 C28 C21 . . 120.4(2) ?
C25 C28 H28 . . 119.8 ?
C21 C28 H28 . . 119.8 ?
C2 N1 N2 . . 112.47(19) ?
C2 N1 H1N . . 123.8 ?
N2 N1 H1N . . 123.8 ?
C4 N2 N1 . . 105.36(18) ?
C4 N2 Cu1 . . 130.69(16) ?
N1 N2 Cu1 . . 122.26(14) ?
C7 N3 N4 . . 105.99(18) ?
C7 N3 Cu1 . 5_766 130.26(16) ?
N4 N3 Cu1 . 5_766 122.83(14) ?
C9 N4 N3 . . 111.75(19) ?
C9 N4 H4N . . 124.1 ?
N3 N4 H4N . . 124.1 ?
Cu1 O1 H1O . . 128.2 ?
H1W O1W H2W . . 108.7 ?
N3 Cu1 N3 6_566 5_766 158.75(11) ?
N3 Cu1 N2 6_566 . 89.38(8) ?
N3 Cu1 N2 5_766 . 90.43(8) ?
N3 Cu1 N2 6_566 2_756 90.43(8) ?
N3 Cu1 N2 5_766 2_756 89.38(8) ?
N2 Cu1 N2 . 2_756 178.95(11) ?
N3 Cu1 O1 6_566 . 100.62(6) ?
N3 Cu1 O1 5_766 . 100.62(6) ?
N2 Cu1 O1 . . 90.53(6) ?
N2 Cu1 O1 2_756 . 90.53(6) ?
C8 Se1 C3 . . 100.52(10) ?
O2 P1 C24 . . 112.46(11) ?
O2 P1 C11 . . 112.16(11) ?
C24 P1 C11 . . 106.30(11) ?
O2 P1 C20 . . 111.92(11) ?
C24 P1 C20 . . 106.62(11) ?
C11 P1 C20 . . 106.98(11) ?
F1 B1 F2 . . 110.3(2) ?
F1 B1 F3 . . 108.6(3) ?
F2 B1 F3 . . 109.7(3) ?
F1 B1 F4 . . 108.7(2) ?
F2 B1 F4 . . 110.2(2) ?
F3 B1 F4 . . 109.3(2) ?

loop_
_geom_bond_atom_site_label_1
_geom_bond_atom_site_label_2
_geom_bond_site_symmetry_2
_geom_bond_distance
_geom_bond_publ_flag
C1 C2 . 1.496(3) ?
C1 H1A . 0.9800 ?
C1 H1B . 0.9800 ?
C1 H1C . 0.9800 ?
C2 N1 . 1.345(3) ?
C2 C3 . 1.392(3) ?
C3 C4 . 1.410(3) ?
C3 Se1 . 1.906(2) ?
C4 N2 . 1.349(3) ?
C4 C5 . 1.488(3) ?
C5 H5A . 0.9800 ?
C5 H5B . 0.9800 ?
C5 H5C . 0.9800 ?
C6 C7 . 1.491(3) ?
C6 H6A . 0.9800 ?
C6 H6B . 0.9800 ?
C6 H6C . 0.9800 ?
C7 N3 . 1.351(3) ?
C7 C8 . 1.407(3) ?
C8 C9 . 1.386(3) ?
C8 Se1 . 1.905(2) ?
C9 N4 . 1.344(3) ?
C9 C10 . 1.491(3) ?
C10 H10A . 0.9800 ?
C10 H10B . 0.9800 ?
C10 H10C . 0.9800 ?
C11 C16 . 1.398(4) ?
C11 C12 . 1.399(4) ?
C11 P1 . 1.804(2) ?
C12 C13 . 1.393(4) ?
C12 H12 . 0.9500 ?
C13 C14 . 1.381(4) ?
C13 H13 . 0.9500 ?
C14 C15 . 1.383(4) ?
C14 H14 . 0.9500 ?
C15 C16 . 1.391(4) ?
C15 H15 . 0.9500 ?
C16 H16 . 0.9500 ?
C17 C18 . 1.394(3) ?
C17 C20 . 1.395(3) ?
C17 H17 . 0.9500 ?
C18 C19 . 1.378(4) ?
C18 H18 . 0.9500 ?
C19 C27 . 1.393(4) ?
C19 H19 . 0.9500 ?
C20 C26 . 1.396(3) ?
C20 P1 . 1.806(2) ?
C21 C28 . 1.387(4) ?
C21 C24 . 1.402(3) ?
C21 H21 . 0.9500 ?
C22 C25 . 1.387(4) ?
C22 C23 . 1.388(4) ?
C22 H22 . 0.9500 ?
C23 C24 . 1.402(3) ?
C23 H23 . 0.9500 ?
C24 P1 . 1.803(3) ?
C25 C28 . 1.384(4) ?
C25 H25 . 0.9500 ?
C26 C27 . 1.389(4) ?
C26 H26 . 0.9500 ?
C27 H27 . 0.9500 ?
C28 H28 . 0.9500 ?
N1 N2 . 1.373(3) ?
N1 H1N . 0.8800 ?
N2 Cu1 . 2.0397(19) ?
N3 N4 . 1.366(3) ?
N3 Cu1 5_766 1.9971(19) ?
N4 H4N . 0.8800 ?
O1 Cu1 . 2.222(2) ?
O1 H1O . 0.8082 ?
O2 P1 . 1.5040(17) ?
O1W H1W . 0.9003 ?
O1W H2W . 0.9489 ?
Cu1 N3 6_566 1.9971(19) ?
Cu1 N3 5_766 1.9971(19) ?
Cu1 N2 2_756 2.0397(19) ?
B1 F1 . 1.383(4) ?
B1 F2 . 1.387(4) ?
B1 F3 . 1.394(4) ?
B1 F4 . 1.402(4) ?

loop_
_geom_hbond_atom_site_label_D
_geom_hbond_atom_site_label_H
_geom_hbond_atom_site_label_A
_geom_hbond_site_symmetry_A
_geom_hbond_distance_DH
_geom_hbond_distance_HA
_geom_hbond_distance_DA
_geom_hbond_angle_DHA
O1W H1W F2 . 0.90 2.14 3.002(3) 161.0
O1W H1W F3 . 0.90 2.51 3.115(3) 124.8
O1W H2W O2 . 0.95 1.90 2.785(3) 154.7
O1 H1O O2 . 0.81 1.95 2.752(2) 172.5
N1 H1N F4 4_656 0.88 2.06 2.861(3) 151.6
N4 H4N O1W 6_565 0.88 1.86 2.730(3) 170.1

loop_
_geom_torsion_atom_site_label_1
_geom_torsion_atom_site_label_2
_geom_torsion_atom_site_label_3
_geom_torsion_atom_site_label_4
_geom_torsion_site_symmetry_1
_geom_torsion_site_symmetry_2
_geom_torsion_site_symmetry_3
_geom_torsion_site_symmetry_4
_geom_torsion
_geom_torsion_publ_flag
N1 C2 C3 C4 . . . . 0.3(3) ?
C1 C2 C3 C4 . . . . -176.6(3) ?
N1 C2 C3 Se1 . . . . 173.45(17) ?
C1 C2 C3 Se1 . . . . -3.4(4) ?
C2 C3 C4 N2 . . . . -0.3(3) ?
Se1 C3 C4 N2 . . . . -173.53(16) ?
C2 C3 C4 C5 . . . . -178.8(2) ?
Se1 C3 C4 C5 . . . . 8.0(3) ?
N3 C7 C8 C9 . . . . 1.3(3) ?
C6 C7 C8 C9 . . . . -176.6(2) ?
N3 C7 C8 Se1 . . . . 173.23(16) ?
C6 C7 C8 Se1 . . . . -4.7(4) ?
C7 C8 C9 N4 . . . . -1.6(3) ?
Se1 C8 C9 N4 . . . . -173.66(16) ?
C7 C8 C9 C10 . . . . 175.6(2) ?
Se1 C8 C9 C10 . . . . 3.5(4) ?
C16 C11 C12 C13 . . . . 0.0(4) ?
P1 C11 C12 C13 . . . . 179.83(19) ?
C11 C12 C13 C14 . . . . -0.5(4) ?
C12 C13 C14 C15 . . . . 0.5(4) ?
C13 C14 C15 C16 . . . . -0.1(4) ?
C14 C15 C16 C11 . . . . -0.4(4) ?
C12 C11 C16 C15 . . . . 0.4(4) ?
P1 C11 C16 C15 . . . . -179.4(2) ?
C20 C17 C18 C19 . . . . 0.4(4) ?
C17 C18 C19 C27 . . . . 0.1(4) ?
C18 C17 C20 C26 . . . . -0.9(4) ?
C18 C17 C20 P1 . . . . 175.1(2) ?
C25 C22 C23 C24 . . . . -0.4(4) ?
C28 C21 C24 C23 . . . . 0.5(4) ?
C28 C21 C24 P1 . . . . -178.4(2) ?
C22 C23 C24 C21 . . . . 0.2(4) ?
C22 C23 C24 P1 . . . . 179.02(19) ?
C23 C22 C25 C28 . . . . 0.1(4) ?
C17 C20 C26 C27 . . . . 0.9(4) ?
P1 C20 C26 C27 . . . . -175.2(2) ?
C20 C26 C27 C19 . . . . -0.5(4) ?
C18 C19 C27 C26 . . . . -0.1(5) ?
C22 C25 C28 C21 . . . . 0.6(4) ?
C24 C21 C28 C25 . . . . -0.9(4) ?
C3 C2 N1 N2 . . . . -0.2(3) ?
C1 C2 N1 N2 . . . . 177.0(2) ?
C3 C4 N2 N1 . . . . 0.2(2) ?
C5 C4 N2 N1 . . . . 178.7(2) ?
C3 C4 N2 Cu1 . . . . 165.24(16) ?
C5 C4 N2 Cu1 . . . . -16.2(3) ?
C2 N1 N2 C4 . . . . 0.0(3) ?
C2 N1 N2 Cu1 . . . . -166.62(16) ?
C8 C7 N3 N4 . . . . -0.5(2) ?
C6 C7 N3 N4 . . . . 177.6(2) ?
C8 C7 N3 Cu1 . . . 5_766 168.54(16) ?
C6 C7 N3 Cu1 . . . 5_766 -13.4(3) ?
C8 C9 N4 N3 . . . . 1.3(3) ?
C10 C9 N4 N3 . . . . -176.2(2) ?
C7 N3 N4 C9 . . . . -0.5(2) ?
Cu1 N3 N4 C9 5_766 . . . -170.57(15) ?
C4 N2 Cu1 N3 . . . 6_566 -146.4(2) ?
N1 N2 Cu1 N3 . . . 6_566 16.47(17) ?
C4 N2 Cu1 N3 . . . 5_766 54.8(2) ?
N1 N2 Cu1 N3 . . . 5_766 -142.28(17) ?
C4 N2 Cu1 O1 . . . . -45.8(2) ?
N1 N2 Cu1 O1 . . . . 117.09(17) ?
C9 C8 Se1 C3 . . . . -84.4(2) ?
C7 C8 Se1 C3 . . . . 105.1(2) ?
C2 C3 Se1 C8 . . . . 106.5(2) ?
C4 C3 Se1 C8 . . . . -81.6(2) ?
C21 C24 P1 O2 . . . . -51.1(2) ?
C23 C24 P1 O2 . . . . 130.0(2) ?
C21 C24 P1 C11 . . . . 72.0(2) ?
C23 C24 P1 C11 . . . . -106.8(2) ?
C21 C24 P1 C20 . . . . -174.10(19) ?
C23 C24 P1 C20 . . . . 7.0(2) ?
C16 C11 P1 O2 . . . . -52.4(2) ?
C12 C11 P1 O2 . . . . 127.8(2) ?
C16 C11 P1 C24 . . . . -175.71(19) ?
C12 C11 P1 C24 . . . . 4.5(2) ?
C16 C11 P1 C20 . . . . 70.7(2) ?
C12 C11 P1 C20 . . . . -109.1(2) ?
C17 C20 P1 O2 . . . . 155.2(2) ?
C26 C20 P1 O2 . . . . -28.8(2) ?
C17 C20 P1 C24 . . . . -81.5(2) ?
C26 C20 P1 C24 . . . . 94.6(2) ?
C17 C20 P1 C11 . . . . 31.9(2) ?
C26 C20 P1 C11 . . . . -152.0(2) ?
